data_7002128
loop_
_publ_author_name
'Munh\'a, Rui F.'
'Veiros, Luis F.'
'Duarte, M. Teresa'
'Fryzuk, Michael D.'
'Martins, Ana M.'

_publ_section_title
;
 Synthesis and structural studies of amido, hydrazido and imido
 zirconium(iv) complexes incorporating a diamido/diamine cyclam-based
 ligand
;
_journal_issue 36
_journal_name_full 'Dalton Transactions'
_journal_page_first 7494
_journal_page_last 7508
_journal_paper_doi 10.1039/b907335c
_journal_year 2009
_chemical_formula_moiety 'C32 H54 N6 Zr'
_chemical_formula_sum 'C32 H54 N6 Zr'
_chemical_formula_weight 614.03
_chemical_name_systematic
;
(Bn2Cyclam)Zr(NHtBu)2
;
_space_group_IT_number 14
_symmetry_cell_setting monoclinic
_symmetry_space_group_name_Hall '-P 2ybc'
_symmetry_space_group_name_H-M 'P 1 21/c 1'
_atom_sites_solution_hydrogens geom
_atom_sites_solution_primary direct
_atom_sites_solution_secondary difmap
_audit_creation_method SHELXL-97
_cell_angle_alpha 90.00
_cell_angle_beta 103.6300(10)
_cell_angle_gamma 90.00
_cell_formula_units_Z 4
_cell_length_a 9.69390(10)
_cell_length_b 18.6721(2)
_cell_length_c 18.6391(2)
_cell_measurement_temperature 183(2)
_cell_measurement_theta_max 32.6983
_cell_measurement_theta_min 2.2430
_cell_volume 3278.77(6)
_computing_cell_refinement 'DENZO-SMN (Otwinoski & Minor, 1997)'
_computing_data_collection 'COLLECT (Nonius, 2000)'
_computing_data_reduction 'DENZO-SMN and SCALEPACK (Otwinoski & Minor, 1997)'
_computing_molecular_graphics ORTEP3
_computing_publication_material SHELXL97
_computing_structure_refinement 'SHELXL-97 (Sheldrick, 2008)'
_computing_structure_solution 'SIR92 (Altomare et al., 1994)'
_diffrn_ambient_temperature 183(2)
_diffrn_detector '65 mm CCD camera on \k goniostat'
_diffrn_detector_area_resol_mean 9
_diffrn_measured_fraction_theta_full 1.000
_diffrn_measured_fraction_theta_max 1.000
_diffrn_measurement_device_type 'Nonius KappaCCD area-detector diffractometer'
_diffrn_measurement_method '\f and \w scans with \k offsets'
_diffrn_radiation_monochromator 'horizontally mounted graphite crystal'
_diffrn_radiation_source 'Nonius FR590 sealed tube generator'
_diffrn_radiation_type MoK\a
_diffrn_radiation_wavelength 0.71073
_diffrn_reflns_av_R_equivalents 0.0317
_diffrn_reflns_av_sigmaI/netI 0.0299
_diffrn_reflns_limit_h_max 13
_diffrn_reflns_limit_h_min -13
_diffrn_reflns_limit_k_max 26
_diffrn_reflns_limit_k_min -26
_diffrn_reflns_limit_l_max 26
_diffrn_reflns_limit_l_min -26
_diffrn_reflns_number 57862
_diffrn_reflns_theta_full 30.51
_diffrn_reflns_theta_max 30.51
_diffrn_reflns_theta_min 2.25
_diffrn_standards_decay_% 0
_diffrn_standards_number 0
_exptl_absorpt_coefficient_mu 0.365
_exptl_absorpt_correction_T_max 0.9306
_exptl_absorpt_correction_T_min 0.8799
_exptl_absorpt_correction_type multi-scan
_exptl_absorpt_process_details 'SADABS (Sheldrick, 1996)'
_exptl_crystal_colour Colourless
_exptl_crystal_density_diffrn 1.244
_exptl_crystal_density_method 'not measured'
_exptl_crystal_description Block
_exptl_crystal_F_000 1312
_exptl_crystal_size_max 0.36
_exptl_crystal_size_mid 0.24
_exptl_crystal_size_min 0.20
_refine_diff_density_max 0.421
_refine_diff_density_min -0.451
_refine_diff_density_rms 0.076
_refine_ls_extinction_method none
_refine_ls_goodness_of_fit_ref 1.035
_refine_ls_hydrogen_treatment mixed
_refine_ls_matrix_type full
_refine_ls_number_parameters 366
_refine_ls_number_reflns 10001
_refine_ls_number_restraints 0
_refine_ls_restrained_S_all 1.035
_refine_ls_R_factor_all 0.0385
_refine_ls_R_factor_gt 0.0268
_refine_ls_shift/su_max 0.002
_refine_ls_shift/su_mean 0.000
_refine_ls_structure_factor_coef Fsqd
_refine_ls_weighting_details 'calc w=1/[\s^2^(Fo^2^)+(0.0475P)^2^+0.0000P] where P=(Fo^2^+2Fc^2^)/3'
_refine_ls_weighting_scheme calc
_refine_ls_wR_factor_gt 0.0755
_refine_ls_wR_factor_ref 0.0781
_reflns_number_gt 7629
_reflns_number_total 10001
_reflns_threshold_expression >2\s(I)
_cod_data_source_file b907335c.txt
_cod_data_source_block Compound2
_cod_depositor_comments
;
The following automatic conversions were performed:
'_symmetry_cell_setting' value 'Monoclinic' changed to 'monoclinic'
according to '/home/saulius/struct/CIF-dictionaries/cif_core.dic'
dictionary named 'cif_core.dic' version 2.4.1 from 2010-06-29.

Automatic conversion script
Id: cif_fix_enum 1527 2010-12-29 10:47:43Z saulius 
;
_cod_database_code 7002128

loop_
_symmetry_equiv_pos_as_xyz
'x, y, z'
'-x, y+1/2, -z+1/2'
'-x, -y, -z'
'x, -y-1/2, z-1/2'

loop_
_atom_site_label
_atom_site_type_symbol
_atom_site_fract_x
_atom_site_fract_y
_atom_site_fract_z
_atom_site_U_iso_or_equiv
_atom_site_adp_type
_atom_site_occupancy
_atom_site_symmetry_multiplicity
_atom_site_calc_flag
_atom_site_refinement_flags
_atom_site_disorder_assembly
_atom_site_disorder_group
Zr1 Zr 0.156939(12) 0.279245(6) -0.002923(6) 0.02191(4) Uani 1 1 d . . .
N1 N 0.38800(11) 0.34890(5) 0.09321(5) 0.0230(2) Uani 1 1 d . . .
N2 N 0.32536(11) 0.29538(5) -0.05428(5) 0.0225(2) Uani 1 1 d . . .
N4 N 0.20153(12) 0.20741(5) 0.08524(5) 0.0238(2) Uani 1 1 d . . .
N3 N 0.22360(11) 0.13257(5) -0.04751(5) 0.0254(2) Uani 1 1 d . . .
C10 C 0.46913(14) 0.28793(7) 0.13319(7) 0.0266(3) Uani 1 1 d . . .
H10A H 0.5643 0.3050 0.1595 0.032 Uiso 1 1 calc R . .
H10B H 0.4825 0.2515 0.0968 0.032 Uiso 1 1 calc R . .
C29 C -0.09997(15) 0.28210(7) -0.15610(8) 0.0324(3) Uani 1 1 d . . .
C2 C 0.46426(13) 0.32466(7) -0.02235(7) 0.0259(3) Uani 1 1 d . . .
H2A H 0.5017 0.3481 -0.0615 0.031 Uiso 1 1 calc R . .
H2B H 0.5298 0.2854 -0.0012 0.031 Uiso 1 1 calc R . .
N6 N -0.00656(12) 0.24976(7) -0.09028(6) 0.0306(2) Uani 1 1 d . . .
C3 C 0.32833(14) 0.25299(7) -0.11999(7) 0.0280(3) Uani 1 1 d . . .
H3A H 0.3703 0.2825 -0.1536 0.034 Uiso 1 1 calc R . .
H3B H 0.2295 0.2415 -0.1461 0.034 Uiso 1 1 calc R . .
N5 N 0.06515(12) 0.36725(6) 0.03498(6) 0.0282(2) Uani 1 1 d . . .
C8 C 0.23831(14) 0.23962(7) 0.15854(6) 0.0271(3) Uani 1 1 d . . .
H8A H 0.2042 0.2079 0.1933 0.033 Uiso 1 1 calc R . .
H8B H 0.1875 0.2858 0.1569 0.033 Uiso 1 1 calc R . .
C1 C 0.45844(13) 0.37823(7) 0.03703(7) 0.0265(3) Uani 1 1 d . . .
H1A H 0.5562 0.3931 0.0615 0.032 Uiso 1 1 calc R . .
H1B H 0.4062 0.4212 0.0143 0.032 Uiso 1 1 calc R . .
C11 C 0.37035(14) 0.40761(7) 0.14399(7) 0.0278(3) Uani 1 1 d . . .
H11A H 0.3281 0.3872 0.1829 0.033 Uiso 1 1 calc R . .
H11B H 0.3015 0.4425 0.1158 0.033 Uiso 1 1 calc R . .
C5 C 0.37702(14) 0.13897(7) -0.04132(7) 0.0302(3) Uani 1 1 d . . .
H5A H 0.4181 0.0904 -0.0414 0.036 Uiso 1 1 calc R . .
H5B H 0.4216 0.1618 0.0064 0.036 Uiso 1 1 calc R . .
C12 C 0.50400(14) 0.44782(7) 0.18117(7) 0.0287(3) Uani 1 1 d . . .
C6 C 0.19214(16) 0.09476(7) 0.01626(7) 0.0322(3) Uani 1 1 d . . .
H6A H 0.2353 0.0465 0.0197 0.039 Uiso 1 1 calc R . .
H6B H 0.0881 0.0886 0.0078 0.039 Uiso 1 1 calc R . .
C19 C 0.18887(15) 0.01893(7) -0.12456(7) 0.0322(3) Uani 1 1 d . . .
C9 C 0.39708(15) 0.25295(8) 0.18860(7) 0.0295(3) Uani 1 1 d . . .
H9A H 0.4103 0.2840 0.2328 0.035 Uiso 1 1 calc R . .
H9B H 0.4443 0.2067 0.2044 0.035 Uiso 1 1 calc R . .
C18 C 0.14924(15) 0.09633(7) -0.11658(7) 0.0297(3) Uani 1 1 d . . .
H18A H 0.1681 0.1235 -0.1588 0.036 Uiso 1 1 calc R . .
H18B H 0.0459 0.0987 -0.1200 0.036 Uiso 1 1 calc R . .
C4 C 0.41284(15) 0.18261(7) -0.10362(8) 0.0328(3) Uani 1 1 d . . .
H4A H 0.3938 0.1531 -0.1490 0.039 Uiso 1 1 calc R . .
H4B H 0.5155 0.1940 -0.0905 0.039 Uiso 1 1 calc R . .
C7 C 0.24603(16) 0.13316(7) 0.08835(7) 0.0319(3) Uani 1 1 d . . .
H7A H 0.2109 0.1083 0.1275 0.038 Uiso 1 1 calc R . .
H7B H 0.3510 0.1310 0.1018 0.038 Uiso 1 1 calc R . .
C25 C -0.05825(14) 0.38292(7) 0.06530(8) 0.0322(3) Uani 1 1 d . . .
C17 C 0.59270(15) 0.42444(8) 0.24666(7) 0.0348(3) Uani 1 1 d . . .
H17 H 0.5681 0.3831 0.2706 0.042 Uiso 1 1 calc R . .
C13 C 0.54221(16) 0.50970(7) 0.14934(8) 0.0365(3) Uani 1 1 d . . .
H13 H 0.4808 0.5276 0.1056 0.044 Uiso 1 1 calc R . .
C15 C 0.75541(16) 0.52106(8) 0.24382(8) 0.0418(4) Uani 1 1 d . . .
H15 H 0.8419 0.5451 0.2647 0.050 Uiso 1 1 calc R . .
C20 C 0.11468(19) -0.03529(8) -0.09983(8) 0.0444(4) Uani 1 1 d . . .
H20 H 0.0348 -0.0233 -0.0809 0.053 Uiso 1 1 calc R . .
C14 C 0.66653(17) 0.54601(8) 0.17914(8) 0.0414(4) Uani 1 1 d . . .
H14 H 0.6910 0.5877 0.1556 0.050 Uiso 1 1 calc R . .
C26 C -0.13444(15) 0.31273(7) 0.07186(8) 0.0364(3) Uani 1 1 d . . .
H26A H -0.1656 0.2908 0.0229 0.055 Uiso 1 1 calc R . .
H26B H -0.2172 0.3221 0.0921 0.055 Uiso 1 1 calc R . .
H26C H -0.0696 0.2801 0.1047 0.055 Uiso 1 1 calc R . .
C16 C 0.71717(16) 0.46105(8) 0.27748(8) 0.0408(3) Uani 1 1 d . . .
H16 H 0.7768 0.4445 0.3224 0.049 Uiso 1 1 calc R . .
C32 C -0.25334(18) 0.28402(10) -0.14972(10) 0.0549(5) Uani 1 1 d . . .
H32A H -0.2864 0.2351 -0.1447 0.082 Uiso 1 1 calc R . .
H32B H -0.3126 0.3061 -0.1941 0.082 Uiso 1 1 calc R . .
H32C H -0.2600 0.3121 -0.1062 0.082 Uiso 1 1 calc R . .
C28 C -0.01197(19) 0.41708(9) 0.14207(9) 0.0495(4) Uani 1 1 d . . .
H28A H 0.0518 0.3843 0.1754 0.074 Uiso 1 1 calc R . .
H28B H -0.0958 0.4265 0.1615 0.074 Uiso 1 1 calc R . .
H28C H 0.0376 0.4622 0.1384 0.074 Uiso 1 1 calc R . .
C24 C 0.30081(17) -0.00005(8) -0.15524(9) 0.0450(4) Uani 1 1 d . . .
H24 H 0.3502 0.0359 -0.1752 0.054 Uiso 1 1 calc R . .
C23 C 0.3413(2) -0.07157(10) -0.15692(11) 0.0631(6) Uani 1 1 d . . .
H23 H 0.4195 -0.0842 -0.1770 0.076 Uiso 1 1 calc R . .
C31 C -0.09376(19) 0.23847(9) -0.22484(8) 0.0464(4) Uani 1 1 d . . .
H31A H 0.0038 0.2380 -0.2311 0.070 Uiso 1 1 calc R . .
H31B H -0.1566 0.2602 -0.2684 0.070 Uiso 1 1 calc R . .
H31C H -0.1246 0.1893 -0.2190 0.070 Uiso 1 1 calc R . .
C30 C -0.04706(19) 0.35811(8) -0.16438(9) 0.0477(4) Uani 1 1 d . . .
H30A H -0.0474 0.3857 -0.1197 0.072 Uiso 1 1 calc R . .
H30B H -0.1096 0.3813 -0.2071 0.072 Uiso 1 1 calc R . .
H30C H 0.0497 0.3561 -0.1717 0.072 Uiso 1 1 calc R . .
C27 C -0.16031(15) 0.43486(9) 0.01470(10) 0.0498(4) Uani 1 1 d . . .
H27A H -0.1101 0.4794 0.0095 0.075 Uiso 1 1 calc R . .
H27B H -0.2409 0.4454 0.0364 0.075 Uiso 1 1 calc R . .
H27C H -0.1949 0.4129 -0.0340 0.075 Uiso 1 1 calc R . .
C22 C 0.2680(2) -0.12386(9) -0.12951(11) 0.0678(6) Uani 1 1 d . . .
H22 H 0.2971 -0.1724 -0.1298 0.081 Uiso 1 1 calc R . .
C21 C 0.1531(2) -0.10634(9) -0.10177(10) 0.0608(5) Uani 1 1 d . . .
H21 H 0.1008 -0.1426 -0.0842 0.073 Uiso 1 1 calc R . .
H6 H -0.0148(18) 0.2085(8) -0.0900(9) 0.038(5) Uiso 1 1 d . . .
H5 H 0.1087(17) 0.4003(8) 0.0385(8) 0.034(5) Uiso 1 1 d . . .

loop_
_atom_site_aniso_label
_atom_site_aniso_U_11
_atom_site_aniso_U_22
_atom_site_aniso_U_33
_atom_site_aniso_U_23
_atom_site_aniso_U_13
_atom_site_aniso_U_12
Zr1 0.01807(6) 0.02615(7) 0.02281(6) 0.00592(4) 0.00743(5) 0.00093(5)
N1 0.0200(5) 0.0257(5) 0.0242(5) -0.0013(4) 0.0073(4) 0.0005(4)
N2 0.0214(5) 0.0258(5) 0.0221(5) -0.0013(4) 0.0086(4) -0.0040(4)
N4 0.0265(6) 0.0238(5) 0.0225(5) 0.0021(4) 0.0083(4) -0.0002(4)
N3 0.0253(5) 0.0251(5) 0.0266(5) 0.0027(4) 0.0075(4) -0.0015(4)
C10 0.0226(6) 0.0308(7) 0.0245(6) -0.0015(5) 0.0021(5) 0.0039(5)
C29 0.0259(7) 0.0393(8) 0.0284(7) 0.0044(5) -0.0007(5) -0.0011(6)
C2 0.0217(6) 0.0324(6) 0.0259(6) -0.0016(5) 0.0103(5) -0.0055(5)
N6 0.0293(6) 0.0291(6) 0.0310(6) 0.0034(5) 0.0027(5) 0.0014(5)
C3 0.0315(7) 0.0314(6) 0.0239(6) -0.0019(5) 0.0123(5) -0.0063(6)
N5 0.0192(5) 0.0296(6) 0.0374(6) 0.0019(5) 0.0098(5) -0.0015(5)
C8 0.0332(7) 0.0285(6) 0.0217(6) 0.0034(5) 0.0107(5) 0.0008(5)
C1 0.0226(6) 0.0290(6) 0.0288(6) -0.0021(5) 0.0080(5) -0.0068(5)
C11 0.0244(6) 0.0295(6) 0.0308(6) -0.0048(5) 0.0092(5) 0.0008(5)
C5 0.0270(7) 0.0282(6) 0.0360(7) -0.0036(5) 0.0086(6) 0.0012(5)
C12 0.0260(7) 0.0302(6) 0.0304(6) -0.0072(5) 0.0076(5) 0.0008(5)
C6 0.0424(8) 0.0233(6) 0.0338(7) 0.0038(5) 0.0148(6) -0.0010(6)
C19 0.0317(7) 0.0297(7) 0.0321(7) -0.0059(5) 0.0015(6) -0.0020(6)
C9 0.0330(7) 0.0331(7) 0.0210(6) 0.0022(5) 0.0033(5) 0.0027(6)
C18 0.0290(7) 0.0288(6) 0.0315(7) 0.0001(5) 0.0072(6) -0.0017(5)
C4 0.0305(7) 0.0335(7) 0.0397(7) -0.0101(6) 0.0187(6) -0.0061(6)
C7 0.0433(8) 0.0257(6) 0.0284(6) 0.0072(5) 0.0117(6) 0.0038(6)
C25 0.0243(7) 0.0287(7) 0.0480(8) 0.0050(6) 0.0172(6) 0.0054(5)
C17 0.0362(8) 0.0389(8) 0.0290(7) -0.0057(6) 0.0070(6) -0.0008(6)
C13 0.0376(8) 0.0297(7) 0.0388(8) -0.0037(6) 0.0023(6) -0.0032(6)
C15 0.0328(8) 0.0460(9) 0.0463(9) -0.0232(7) 0.0084(7) -0.0079(7)
C20 0.0574(10) 0.0309(7) 0.0460(9) -0.0056(6) 0.0141(8) -0.0075(7)
C14 0.0447(9) 0.0313(7) 0.0479(9) -0.0093(6) 0.0102(7) -0.0086(7)
C26 0.0288(7) 0.0350(8) 0.0500(9) 0.0102(6) 0.0185(6) 0.0025(6)
C16 0.0359(8) 0.0516(9) 0.0313(7) -0.0117(6) 0.0005(6) 0.0008(7)
C32 0.0268(8) 0.0756(13) 0.0574(11) -0.0017(9) 0.0001(8) 0.0026(8)
C28 0.0502(10) 0.0442(9) 0.0630(11) -0.0125(8) 0.0313(9) 0.0029(8)
C24 0.0377(9) 0.0428(8) 0.0538(10) -0.0179(7) 0.0092(7) -0.0034(7)
C23 0.0427(10) 0.0582(11) 0.0787(13) -0.0381(10) -0.0049(9) 0.0131(9)
C31 0.0456(10) 0.0565(10) 0.0316(8) 0.0008(7) -0.0016(7) -0.0011(8)
C30 0.0548(10) 0.0426(9) 0.0383(8) 0.0109(7) -0.0041(7) -0.0054(8)
C27 0.0268(8) 0.0404(8) 0.0852(13) 0.0242(8) 0.0192(8) 0.0100(6)
C22 0.0780(14) 0.0317(9) 0.0723(12) -0.0185(8) -0.0251(11) 0.0148(9)
C21 0.0916(16) 0.0301(8) 0.0545(11) -0.0043(7) 0.0051(10) -0.0036(9)

loop_
_atom_type_symbol
_atom_type_description
_atom_type_scat_dispersion_real
_atom_type_scat_dispersion_imag
_atom_type_scat_source
C C 0.0033 0.0016 'International Tables Vol C Tables 4.2.6.8 and 6.1.1.4'
H H 0.0000 0.0000 'International Tables Vol C Tables 4.2.6.8 and 6.1.1.4'
N N 0.0061 0.0033 'International Tables Vol C Tables 4.2.6.8 and 6.1.1.4'
Zr Zr -2.9673 0.5597 'International Tables Vol C Tables 4.2.6.8 and 6.1.1.4'

loop_
_geom_angle_atom_site_label_1
_geom_angle_atom_site_label_2
_geom_angle_atom_site_label_3
_geom_angle
_geom_angle_site_symmetry_1
_geom_angle_site_symmetry_3
_geom_angle_publ_flag
N6 Zr1 N5 99.74(5) . . ?
N6 Zr1 N4 115.37(4) . . ?
N5 Zr1 N4 105.52(4) . . ?
N6 Zr1 N2 102.35(4) . . ?
N5 Zr1 N2 118.98(4) . . ?
N4 Zr1 N2 114.35(4) . . ?
C10 N1 C1 111.15(10) . . ?
C10 N1 C11 111.98(9) . . ?
C1 N1 C11 108.60(9) . . ?
C2 N2 C3 110.42(10) . . ?
C2 N2 Zr1 128.00(7) . . ?
C3 N2 Zr1 118.33(8) . . ?
C7 N4 C8 110.64(10) . . ?
C7 N4 Zr1 130.63(8) . . ?
C8 N4 Zr1 115.62(7) . . ?
C5 N3 C6 111.93(10) . . ?
C5 N3 C18 112.42(10) . . ?
C6 N3 C18 109.31(10) . . ?
N1 C10 C9 113.37(11) . . ?
N1 C10 H10A 108.9 . . ?
C9 C10 H10A 108.9 . . ?
N1 C10 H10B 108.9 . . ?
C9 C10 H10B 108.9 . . ?
H10A C10 H10B 107.7 . . ?
N6 C29 C32 111.45(12) . . ?
N6 C29 C30 108.05(11) . . ?
C32 C29 C30 110.10(13) . . ?
N6 C29 C31 109.96(12) . . ?
C32 C29 C31 108.06(13) . . ?
C30 C29 C31 109.21(13) . . ?
N2 C2 C1 111.23(10) . . ?
N2 C2 H2A 109.4 . . ?
C1 C2 H2A 109.4 . . ?
N2 C2 H2B 109.4 . . ?
C1 C2 H2B 109.4 . . ?
H2A C2 H2B 108.0 . . ?
C29 N6 Zr1 139.14(9) . . ?
C29 N6 H6 111.7(12) . . ?
Zr1 N6 H6 108.8(12) . . ?
N2 C3 C4 114.20(11) . . ?
N2 C3 H3A 108.7 . . ?
C4 C3 H3A 108.7 . . ?
N2 C3 H3B 108.7 . . ?
C4 C3 H3B 108.7 . . ?
H3A C3 H3B 107.6 . . ?
C25 N5 Zr1 138.10(9) . . ?
C25 N5 H5 107.4(12) . . ?
Zr1 N5 H5 114.1(12) . . ?
N4 C8 C9 114.41(10) . . ?
N4 C8 H8A 108.7 . . ?
C9 C8 H8A 108.7 . . ?
N4 C8 H8B 108.7 . . ?
C9 C8 H8B 108.7 . . ?
H8A C8 H8B 107.6 . . ?
N1 C1 C2 112.19(10) . . ?
N1 C1 H1A 109.2 . . ?
C2 C1 H1A 109.2 . . ?
N1 C1 H1B 109.2 . . ?
C2 C1 H1B 109.2 . . ?
H1A C1 H1B 107.9 . . ?
N1 C11 C12 116.28(10) . . ?
N1 C11 H11A 108.2 . . ?
C12 C11 H11A 108.2 . . ?
N1 C11 H11B 108.2 . . ?
C12 C11 H11B 108.2 . . ?
H11A C11 H11B 107.4 . . ?
N3 C5 C4 113.07(11) . . ?
N3 C5 H5A 109.0 . . ?
C4 C5 H5A 109.0 . . ?
N3 C5 H5B 109.0 . . ?
C4 C5 H5B 109.0 . . ?
H5A C5 H5B 107.8 . . ?
C17 C12 C13 117.73(13) . . ?
C17 C12 C11 122.12(12) . . ?
C13 C12 C11 120.14(12) . . ?
N3 C6 C7 113.42(11) . . ?
N3 C6 H6A 108.9 . . ?
C7 C6 H6A 108.9 . . ?
N3 C6 H6B 108.9 . . ?
C7 C6 H6B 108.9 . . ?
H6A C6 H6B 107.7 . . ?
C20 C19 C24 118.01(13) . . ?
C20 C19 C18 120.21(13) . . ?
C24 C19 C18 121.78(13) . . ?
C10 C9 C8 113.83(10) . . ?
C10 C9 H9A 108.8 . . ?
C8 C9 H9A 108.8 . . ?
C10 C9 H9B 108.8 . . ?
C8 C9 H9B 108.8 . . ?
H9A C9 H9B 107.7 . . ?
N3 C18 C19 116.04(11) . . ?
N3 C18 H18A 108.3 . . ?
C19 C18 H18A 108.3 . . ?
N3 C18 H18B 108.3 . . ?
C19 C18 H18B 108.3 . . ?
H18A C18 H18B 107.4 . . ?
C5 C4 C3 113.63(10) . . ?
C5 C4 H4A 108.8 . . ?
C3 C4 H4A 108.8 . . ?
C5 C4 H4B 108.8 . . ?
C3 C4 H4B 108.8 . . ?
H4A C4 H4B 107.7 . . ?
N4 C7 C6 112.52(11) . . ?
N4 C7 H7A 109.1 . . ?
C6 C7 H7A 109.1 . . ?
N4 C7 H7B 109.1 . . ?
C6 C7 H7B 109.1 . . ?
H7A C7 H7B 107.8 . . ?
N5 C25 C26 108.29(10) . . ?
N5 C25 C28 110.88(12) . . ?
C26 C25 C28 108.89(12) . . ?
N5 C25 C27 110.74(11) . . ?
C26 C25 C27 109.72(12) . . ?
C28 C25 C27 108.31(13) . . ?
C12 C17 C16 120.47(13) . . ?
C12 C17 H17 119.8 . . ?
C16 C17 H17 119.8 . . ?
C14 C13 C12 122.17(14) . . ?
C14 C13 H13 118.9 . . ?
C12 C13 H13 118.9 . . ?
C16 C15 C14 119.39(14) . . ?
C16 C15 H15 120.3 . . ?
C14 C15 H15 120.3 . . ?
C21 C20 C19 122.01(17) . . ?
C21 C20 H20 119.0 . . ?
C19 C20 H20 119.0 . . ?
C13 C14 C15 119.31(14) . . ?
C13 C14 H14 120.3 . . ?
C15 C14 H14 120.3 . . ?
C25 C26 H26A 109.5 . . ?
C25 C26 H26B 109.5 . . ?
H26A C26 H26B 109.5 . . ?
C25 C26 H26C 109.5 . . ?
H26A C26 H26C 109.5 . . ?
H26B C26 H26C 109.5 . . ?
C15 C16 C17 120.88(14) . . ?
C15 C16 H16 119.6 . . ?
C17 C16 H16 119.6 . . ?
C29 C32 H32A 109.5 . . ?
C29 C32 H32B 109.5 . . ?
H32A C32 H32B 109.5 . . ?
C29 C32 H32C 109.5 . . ?
H32A C32 H32C 109.5 . . ?
H32B C32 H32C 109.5 . . ?
C25 C28 H28A 109.5 . . ?
C25 C28 H28B 109.5 . . ?
H28A C28 H28B 109.5 . . ?
C25 C28 H28C 109.5 . . ?
H28A C28 H28C 109.5 . . ?
H28B C28 H28C 109.5 . . ?
C19 C24 C23 120.38(16) . . ?
C19 C24 H24 119.8 . . ?
C23 C24 H24 119.8 . . ?
C22 C23 C24 119.94(18) . . ?
C22 C23 H23 120.0 . . ?
C24 C23 H23 120.0 . . ?
C29 C31 H31A 109.5 . . ?
C29 C31 H31B 109.5 . . ?
H31A C31 H31B 109.5 . . ?
C29 C31 H31C 109.5 . . ?
H31A C31 H31C 109.5 . . ?
H31B C31 H31C 109.5 . . ?
C29 C30 H30A 109.5 . . ?
C29 C30 H30B 109.5 . . ?
H30A C30 H30B 109.5 . . ?
C29 C30 H30C 109.5 . . ?
H30A C30 H30C 109.5 . . ?
H30B C30 H30C 109.5 . . ?
C25 C27 H27A 109.5 . . ?
C25 C27 H27B 109.5 . . ?
H27A C27 H27B 109.5 . . ?
C25 C27 H27C 109.5 . . ?
H27A C27 H27C 109.5 . . ?
H27B C27 H27C 109.5 . . ?
C21 C22 C23 120.44(16) . . ?
C21 C22 H22 119.8 . . ?
C23 C22 H22 119.8 . . ?
C22 C21 C20 119.12(18) . . ?
C22 C21 H21 120.4 . . ?
C20 C21 H21 120.4 . . ?

loop_
_geom_bond_atom_site_label_1
_geom_bond_atom_site_label_2
_geom_bond_distance
_geom_bond_site_symmetry_2
_geom_bond_publ_flag
Zr1 N6 2.0616(11) . ?
Zr1 N5 2.0706(11) . ?
Zr1 N4 2.0860(10) . ?
Zr1 N2 2.0998(10) . ?
N1 C10 1.4810(15) . ?
N1 C1 1.4832(15) . ?
N1 C11 1.4842(15) . ?
N2 C2 1.4452(15) . ?
N2 C3 1.4641(15) . ?
N4 C7 1.4491(16) . ?
N4 C8 1.4582(15) . ?
N3 C5 1.4692(16) . ?
N3 C6 1.4748(15) . ?
N3 C18 1.4824(16) . ?
C10 C9 1.5236(18) . ?
C10 H10A 0.9900 . ?
C10 H10B 0.9900 . ?
C29 N6 1.4717(17) . ?
C29 C32 1.520(2) . ?
C29 C30 1.529(2) . ?
C29 C31 1.532(2) . ?
C2 C1 1.5027(16) . ?
C2 H2A 0.9900 . ?
C2 H2B 0.9900 . ?
N6 H6 0.774(15) . ?
C3 C4 1.541(2) . ?
C3 H3A 0.9900 . ?
C3 H3B 0.9900 . ?
N5 C25 1.4679(16) . ?
N5 H5 0.742(15) . ?
C8 C9 1.5291(19) . ?
C8 H8A 0.9900 . ?
C8 H8B 0.9900 . ?
C1 H1A 0.9900 . ?
C1 H1B 0.9900 . ?
C11 C12 1.5164(18) . ?
C11 H11A 0.9900 . ?
C11 H11B 0.9900 . ?
C5 C4 1.5242(18) . ?
C5 H5A 0.9900 . ?
C5 H5B 0.9900 . ?
C12 C17 1.3877(19) . ?
C12 C13 1.3884(19) . ?
C6 C7 1.5038(18) . ?
C6 H6A 0.9900 . ?
C6 H6B 0.9900 . ?
C19 C20 1.382(2) . ?
C19 C24 1.387(2) . ?
C19 C18 1.5117(18) . ?
C9 H9A 0.9900 . ?
C9 H9B 0.9900 . ?
C18 H18A 0.9900 . ?
C18 H18B 0.9900 . ?
C4 H4A 0.9900 . ?
C4 H4B 0.9900 . ?
C7 H7A 0.9900 . ?
C7 H7B 0.9900 . ?
C25 C26 1.5234(18) . ?
C25 C28 1.534(2) . ?
C25 C27 1.5393(19) . ?
C17 C16 1.388(2) . ?
C17 H17 0.9500 . ?
C13 C14 1.380(2) . ?
C13 H13 0.9500 . ?
C15 C16 1.377(2) . ?
C15 C14 1.387(2) . ?
C15 H15 0.9500 . ?
C20 C21 1.381(2) . ?
C20 H20 0.9500 . ?
C14 H14 0.9500 . ?
C26 H26A 0.9800 . ?
C26 H26B 0.9800 . ?
C26 H26C 0.9800 . ?
C16 H16 0.9500 . ?
C32 H32A 0.9800 . ?
C32 H32B 0.9800 . ?
C32 H32C 0.9800 . ?
C28 H28A 0.9800 . ?
C28 H28B 0.9800 . ?
C28 H28C 0.9800 . ?
C24 C23 1.394(2) . ?
C24 H24 0.9500 . ?
C23 C22 1.375(3) . ?
C23 H23 0.9500 . ?
C31 H31A 0.9800 . ?
C31 H31B 0.9800 . ?
C31 H31C 0.9800 . ?
C30 H30A 0.9800 . ?
C30 H30B 0.9800 . ?
C30 H30C 0.9800 . ?
C27 H27A 0.9800 . ?
C27 H27B 0.9800 . ?
C27 H27C 0.9800 . ?
C22 C21 1.373(3) . ?
C22 H22 0.9500 . ?
C21 H21 0.9500 . ?

loop_
_geom_torsion_atom_site_label_1
_geom_torsion_atom_site_label_2
_geom_torsion_atom_site_label_3
_geom_torsion_atom_site_label_4
_geom_torsion
_geom_torsion_site_symmetry_1
_geom_torsion_site_symmetry_2
_geom_torsion_site_symmetry_3
_geom_torsion_site_symmetry_4
_geom_torsion_publ_flag
N6 Zr1 N2 C2 172.32(10) . . . . ?
N5 Zr1 N2 C2 63.70(11) . . . . ?
N4 Zr1 N2 C2 -62.19(11) . . . . ?
N6 Zr1 N2 C3 -30.16(10) . . . . ?
N5 Zr1 N2 C3 -138.78(9) . . . . ?
N4 Zr1 N2 C3 95.33(9) . . . . ?
N6 Zr1 N4 C7 60.60(13) . . . . ?
N5 Zr1 N4 C7 169.62(11) . . . . ?
N2 Zr1 N4 C7 -57.73(12) . . . . ?
N6 Zr1 N4 C8 -141.51(9) . . . . ?
N5 Zr1 N4 C8 -32.49(10) . . . . ?
N2 Zr1 N4 C8 100.17(9) . . . . ?
C1 N1 C10 C9 -176.70(10) . . . . ?
C11 N1 C10 C9 61.65(13) . . . . ?
C3 N2 C2 C1 170.31(10) . . . . ?
Zr1 N2 C2 C1 -30.73(15) . . . . ?
C32 C29 N6 Zr1 -113.18(14) . . . . ?
C30 C29 N6 Zr1 7.9(2) . . . . ?
C31 C29 N6 Zr1 127.01(13) . . . . ?
N5 Zr1 N6 C29 51.82(14) . . . . ?
N4 Zr1 N6 C29 164.26(13) . . . . ?
N2 Zr1 N6 C29 -70.92(14) . . . . ?
C2 N2 C3 C4 69.31(13) . . . . ?
Zr1 N2 C3 C4 -91.94(12) . . . . ?
N6 Zr1 N5 C25 61.59(14) . . . . ?
N4 Zr1 N5 C25 -58.33(14) . . . . ?
N2 Zr1 N5 C25 171.66(12) . . . . ?
C7 N4 C8 C9 71.59(14) . . . . ?
Zr1 N4 C8 C9 -90.64(11) . . . . ?
C10 N1 C1 C2 63.52(13) . . . . ?
C11 N1 C1 C2 -172.87(10) . . . . ?
N2 C2 C1 N1 52.53(14) . . . . ?
C10 N1 C11 C12 68.10(14) . . . . ?
C1 N1 C11 C12 -55.01(14) . . . . ?
C6 N3 C5 C4 -175.76(10) . . . . ?
C18 N3 C5 C4 60.75(13) . . . . ?
N1 C11 C12 C17 -86.42(15) . . . . ?
N1 C11 C12 C13 92.77(15) . . . . ?
C5 N3 C6 C7 62.77(14) . . . . ?
C18 N3 C6 C7 -172.01(11) . . . . ?
N1 C10 C9 C8 45.48(15) . . . . ?
N4 C8 C9 C10 46.31(15) . . . . ?
C5 N3 C18 C19 64.46(14) . . . . ?
C6 N3 C18 C19 -60.47(14) . . . . ?
C20 C19 C18 N3 90.64(16) . . . . ?
C24 C19 C18 N3 -88.20(16) . . . . ?
N3 C5 C4 C3 46.10(15) . . . . ?
N2 C3 C4 C5 47.40(15) . . . . ?
C8 N4 C7 C6 171.81(11) . . . . ?
Zr1 N4 C7 C6 -29.45(17) . . . . ?
N3 C6 C7 N4 51.62(16) . . . . ?
Zr1 N5 C25 C26 2.34(19) . . . . ?
Zr1 N5 C25 C28 121.74(13) . . . . ?
Zr1 N5 C25 C27 -118.00(13) . . . . ?
C13 C12 C17 C16 -1.86(19) . . . . ?
C11 C12 C17 C16 177.35(13) . . . . ?
C17 C12 C13 C14 2.6(2) . . . . ?
C11 C12 C13 C14 -176.60(13) . . . . ?
C24 C19 C20 C21 3.1(2) . . . . ?
C18 C19 C20 C21 -175.79(15) . . . . ?
C12 C13 C14 C15 -1.4(2) . . . . ?
C16 C15 C14 C13 -0.7(2) . . . . ?
C14 C15 C16 C17 1.5(2) . . . . ?
C12 C17 C16 C15 -0.1(2) . . . . ?
C20 C19 C24 C23 -3.6(2) . . . . ?
C18 C19 C24 C23 175.28(14) . . . . ?
C19 C24 C23 C22 1.5(3) . . . . ?
C24 C23 C22 C21 1.3(3) . . . . ?
C23 C22 C21 C20 -1.8(3) . . . . ?
C19 C20 C21 C22 -0.4(3) . . . . ?

loop_
_cod_related_entry_id
_cod_related_entry_database
_cod_related_entry_code
1 ChemSpider 30652620
